data_4315566
loop_
_publ_author_name
'Agata Bia\/lo\'nska'
'Robert Bronisz'

_publ_contact_author_address
;
Faculty of Chemistry
University of Wroc\/law
14. F. Joliot-Curie
50-383 Wroc\/law
Poland
;
_publ_contact_author_email bron@wchuwr.pl
_publ_contact_author_name 'dr Robert Bronisz'
_publ_section_title
;
 High Spin and Spin-Crossover Two-Dimensional Coordination Polymers
 Containing FeII(tetrazol-2-yl)4(solv)2 (solv = Ethanol, Acetonitrile)
 Cores Linked by Flexible/Elastic Spacers
;
_journal_name_full 'Inorganic Chemistry'
_journal_page_first 4534
_journal_page_last 4542
_journal_paper_doi 10.1021/ic9024603
_journal_volume 49
_journal_year 2010
_chemical_formula_moiety 'C20 H40 Fe N16 O2, 2(Cl O4)'
_chemical_formula_sum 'C20 H40 Cl2 Fe N16 O10'
_chemical_formula_weight 791.43
_chemical_name_systematic
; 
 ? 
;
_space_group_IT_number 2
_symmetry_cell_setting triclinic
_symmetry_space_group_name_Hall '-P 1'
_symmetry_space_group_name_H-M 'P -1'
_atom_sites_solution_hydrogens geom
_atom_sites_solution_primary direct
_atom_sites_solution_secondary difmap
_audit_creation_method SHELXL-97
_cell_angle_alpha 69.50(3)
_cell_angle_beta 89.56(3)
_cell_angle_gamma 60.68(4)
_cell_formula_units_Z 1
_cell_length_a 9.847(2)
_cell_length_b 9.220(2)
_cell_length_c 11.772(3)
_cell_measurement_reflns_used 6829
_cell_measurement_temperature 100(2)
_cell_measurement_theta_max 36.72
_cell_measurement_theta_min 2.65
_cell_volume 855.1(6)
_computing_cell_refinement
;
CrysAlis RED, Oxford Diffraction Ltd.,
Version 1.171.31.8 (release 12-01-2007 CrysAlis171 .NET)
(compiled Jan 12 2007,17:49:11)
;
_computing_data_collection
;
CrysAlis CCD, Oxford Diffraction Ltd.,
Version 1.171.31.8 (release 12-01-2007 CrysAlis171 .NET)
(compiled Jan 12 2007,17:49:11)
;
_computing_data_reduction
;
CrysAlis RED, Oxford Diffraction Ltd.,
Version 1.171.31.8 (release 12-01-2007 CrysAlis171 .NET)
(compiled Jan 12 2007,17:49:11)
;
_computing_structure_refinement 'SHELXL-97 (Sheldrick, 1997)'
_computing_structure_solution 'SHELXS-97 (Sheldrick, 1990)'
_diffrn_ambient_temperature 100(2)
_diffrn_measured_fraction_theta_full 0.997
_diffrn_measured_fraction_theta_max 0.997
_diffrn_measurement_device_type 'Kuma KM4CCD'
_diffrn_measurement_method '\w scan'
_diffrn_radiation_monochromator graphite
_diffrn_radiation_source 'fine-focus sealed tube'
_diffrn_radiation_type MoK\a
_diffrn_radiation_wavelength 0.71073
_diffrn_reflns_av_R_equivalents 0.0274
_diffrn_reflns_av_sigmaI/netI 0.0282
_diffrn_reflns_limit_h_max 12
_diffrn_reflns_limit_h_min -12
_diffrn_reflns_limit_k_max 11
_diffrn_reflns_limit_k_min -11
_diffrn_reflns_limit_l_max 14
_diffrn_reflns_limit_l_min -15
_diffrn_reflns_number 9223
_diffrn_reflns_theta_full 27.00
_diffrn_reflns_theta_max 27.00
_diffrn_reflns_theta_min 3.35
_diffrn_standards_number 0
_exptl_absorpt_coefficient_mu 0.671
_exptl_absorpt_correction_T_max 0.911
_exptl_absorpt_correction_T_min 0.843
_exptl_absorpt_correction_type analytical
_exptl_absorpt_process_details
;
CrysAlis RED, Oxford Diffraction Ltd.,
Version 1.171.31.8 (release 12-01-2007 CrysAlis171 .NET)
(compiled Jan 12 2007,17:49:11)
Analytical numeric absorption correction using a multifaceted crystal
            model based on expressions derived by R.C. Clark & J.S. Reid.
(Clark, R. C. & Reid, J. S. (1995). Acta Cryst. A51, 887-897)
;
_exptl_crystal_colour colorless
_exptl_crystal_density_diffrn 1.537
_exptl_crystal_density_method 'not measured'
_exptl_crystal_description block
_exptl_crystal_F_000 412
_exptl_crystal_size_max 0.41
_exptl_crystal_size_mid 0.22
_exptl_crystal_size_min 0.17
_refine_diff_density_max 0.364
_refine_diff_density_min -0.324
_refine_diff_density_rms 0.063
_refine_ls_extinction_method none
_refine_ls_goodness_of_fit_ref 1.026
_refine_ls_hydrogen_treatment constr
_refine_ls_matrix_type full
_refine_ls_number_parameters 228
_refine_ls_number_reflns 3720
_refine_ls_number_restraints 0
_refine_ls_restrained_S_all 1.026
_refine_ls_R_factor_all 0.0393
_refine_ls_R_factor_gt 0.0305
_refine_ls_shift/su_max 0.001
_refine_ls_shift/su_mean 0.000
_refine_ls_structure_factor_coef Fsqd
_refine_ls_weighting_details 'calc w=1/[\s^2^(Fo^2^)+(0.0445P)^2^+0.2883P] where P=(Fo^2^+2Fc^2^)/3'
_refine_ls_weighting_scheme calc
_refine_ls_wR_factor_gt 0.0755
_refine_ls_wR_factor_ref 0.0794
_reflns_number_gt 3132
_reflns_number_total 3720
_reflns_threshold_expression >2sigma(I)
_cod_data_source_file ic9024603_si_001_1.cif
_cod_data_source_block 3_at_100K
_cod_original_cell_volume 855.1(3)
_cod_database_code 4315566

loop_
_symmetry_equiv_pos_as_xyz
'x, y, z'
'-x, -y, -z'

loop_
_atom_site_label
_atom_site_type_symbol
_atom_site_fract_x
_atom_site_fract_y
_atom_site_fract_z
_atom_site_U_iso_or_equiv
_atom_site_adp_type
_atom_site_occupancy
_atom_site_symmetry_multiplicity
_atom_site_calc_flag
_atom_site_refinement_flags
_atom_site_disorder_assembly
_atom_site_disorder_group
Fe Fe 0.5000 0.0000 0.5000 0.01319(9) Uani 1 2 d S . .
Cl Cl 0.88649(5) -0.70069(5) 0.73678(3) 0.01864(10) Uani 1 1 d . . .
O3 O 0.74318(16) -0.68793(19) 0.69407(13) 0.0330(3) Uani 1 1 d . . .
O1 O 1.01597(16) -0.81217(18) 0.69151(12) 0.0304(3) Uani 1 1 d . . .
O2 O 0.92390(17) -0.77735(18) 0.86965(11) 0.0311(3) Uani 1 1 d . . .
O4 O 0.86208(16) -0.51944(16) 0.69107(11) 0.0266(3) Uani 1 1 d . . .
N1 N 0.02579(17) 0.1326(2) 0.36438(13) 0.0222(3) Uani 1 1 d . . .
N2 N 0.09596(16) 0.13183(18) 0.26721(12) 0.0165(3) Uani 1 1 d . . .
N3 N 0.24300(16) 0.09254(18) 0.28808(12) 0.0165(3) Uani 1 1 d . . .
N4 N 0.27448(16) 0.06350(18) 0.40636(12) 0.0162(3) Uani 1 1 d . . .
C1 C 0.0110(2) 0.1817(2) 0.14523(14) 0.0191(3) Uani 1 1 d . . .
H1A H -0.0419 0.1117 0.1539 0.023 Uiso 1 1 calc R . .
H1B H 0.0878 0.1508 0.0904 0.023 Uiso 1 1 calc R . .
C2 C -0.1129(2) 0.3839(2) 0.08736(15) 0.0191(3) Uani 1 1 d . . .
H2A H -0.1841 0.4150 0.1458 0.023 Uiso 1 1 calc R . .
H2B H -0.1784 0.4106 0.0112 0.023 Uiso 1 1 calc R . .
C3 C -0.04122(19) 0.5037(2) 0.05489(15) 0.0183(3) Uani 1 1 d . . .
H3A H -0.1266 0.6305 0.0355 0.022 Uiso 1 1 calc R . .
H3B H 0.0367 0.4648 0.1279 0.022 Uiso 1 1 calc R . .
C4 C 0.1409(2) 0.0888(2) 0.45016(15) 0.0215(4) Uani 1 1 d . . .
H4 H 0.1308 0.0766 0.5328 0.026 Uiso 1 1 calc R . .
N11 N 0.56325(19) 0.3334(2) 0.15907(13) 0.0233(3) Uani 1 1 d . . .
N12 N 0.61928(16) 0.17316(19) 0.15213(12) 0.0164(3) Uani 1 1 d . . .
N13 N 0.60955(17) 0.05335(19) 0.24726(12) 0.0176(3) Uani 1 1 d . . .
N14 N 0.54510(16) 0.13543(18) 0.32267(12) 0.0163(3) Uani 1 1 d . . .
C11 C 0.6802(2) 0.1350(2) 0.04524(15) 0.0197(3) Uani 1 1 d . . .
H11A H 0.7566 0.0033 0.0722 0.024 Uiso 1 1 calc R . .
H11B H 0.7375 0.1990 0.0119 0.024 Uiso 1 1 calc R . .
C12 C 0.5460(2) 0.1956(2) -0.05636(15) 0.0199(3) Uani 1 1 d . . .
H12A H 0.5917 0.1727 -0.1278 0.024 Uiso 1 1 calc R . .
H12B H 0.4723 0.3280 -0.0843 0.024 Uiso 1 1 calc R . .
C13 C 0.45059(19) 0.1023(2) -0.01852(15) 0.0177(3) Uani 1 1 d . . .
H13A H 0.4029 0.1267 0.0519 0.021 Uiso 1 1 calc R . .
H13B H 0.3625 0.1559 -0.0884 0.021 Uiso 1 1 calc R . .
C14 C 0.5182(2) 0.3052(2) 0.26689(15) 0.0220(4) Uani 1 1 d . . .
H14 H 0.4723 0.3939 0.3012 0.026 Uiso 1 1 calc R . .
O100 O 0.62973(14) -0.25171(15) 0.48781(10) 0.0191(2) Uani 1 1 d . . .
H100 H 0.7048 -0.3387 0.5465 0.029 Uiso 1 1 calc R A 1
C100 C 0.5973(2) -0.3182(2) 0.40313(16) 0.0229(4) Uani 1 1 d . B 1
H10A H 0.5237 -0.2143 0.3266 0.028 Uiso 1 1 calc R B 1
H10B H 0.5449 -0.3863 0.4416 0.028 Uiso 1 1 calc R B 1
C110 C 0.7479(3) -0.4394(3) 0.37098(18) 0.0393(5) Uani 1 1 d . B 1
H11C H 0.7230 -0.4830 0.3139 0.059 Uiso 1 1 calc R B 1
H11D H 0.8203 -0.5430 0.4466 0.059 Uiso 1 1 calc R B 1
H11E H 0.7987 -0.3713 0.3314 0.059 Uiso 1 1 calc R B 1

loop_
_atom_site_aniso_label
_atom_site_aniso_U_11
_atom_site_aniso_U_22
_atom_site_aniso_U_33
_atom_site_aniso_U_23
_atom_site_aniso_U_13
_atom_site_aniso_U_12
Fe 0.01363(17) 0.01388(16) 0.01077(16) -0.00408(12) 0.00176(12) -0.00678(13)
Cl 0.0200(2) 0.01705(19) 0.01607(19) -0.00542(15) 0.00269(15) -0.00846(17)
O3 0.0256(7) 0.0330(7) 0.0441(8) -0.0149(7) 0.0016(6) -0.0181(6)
O1 0.0316(8) 0.0277(7) 0.0273(7) -0.0130(6) 0.0141(6) -0.0109(6)
O2 0.0418(8) 0.0301(7) 0.0156(6) -0.0063(5) 0.0061(6) -0.0165(7)
O4 0.0308(7) 0.0175(6) 0.0250(6) -0.0026(5) -0.0063(5) -0.0118(6)
N1 0.0193(8) 0.0299(8) 0.0182(7) -0.0094(6) 0.0055(6) -0.0134(7)
N2 0.0156(7) 0.0177(7) 0.0154(6) -0.0057(5) 0.0017(5) -0.0087(6)
N3 0.0149(7) 0.0178(7) 0.0154(6) -0.0058(5) 0.0015(5) -0.0080(6)
N4 0.0161(7) 0.0187(7) 0.0130(6) -0.0054(5) 0.0016(5) -0.0091(6)
C1 0.0209(9) 0.0201(8) 0.0160(8) -0.0052(6) -0.0020(7) -0.0117(7)
C2 0.0157(8) 0.0205(8) 0.0185(8) -0.0055(7) 0.0012(6) -0.0091(7)
C3 0.0169(8) 0.0168(8) 0.0199(8) -0.0074(6) 0.0027(7) -0.0077(7)
C4 0.0201(9) 0.0287(9) 0.0162(8) -0.0085(7) 0.0043(7) -0.0134(8)
N11 0.0309(9) 0.0223(7) 0.0216(7) -0.0091(6) 0.0095(6) -0.0171(7)
N12 0.0183(7) 0.0203(7) 0.0132(6) -0.0055(5) 0.0041(5) -0.0126(6)
N13 0.0191(7) 0.0205(7) 0.0136(6) -0.0055(5) 0.0038(5) -0.0115(6)
N14 0.0165(7) 0.0191(7) 0.0135(6) -0.0060(5) 0.0028(5) -0.0097(6)
C11 0.0220(9) 0.0289(9) 0.0150(7) -0.0100(7) 0.0080(7) -0.0173(8)
C12 0.0236(9) 0.0227(8) 0.0144(7) -0.0057(6) 0.0027(7) -0.0138(7)
C13 0.0150(8) 0.0197(8) 0.0167(8) -0.0064(6) 0.0004(6) -0.0082(7)
C14 0.0285(9) 0.0214(8) 0.0197(8) -0.0094(7) 0.0085(7) -0.0148(8)
O100 0.0203(6) 0.0165(6) 0.0155(5) -0.0067(5) -0.0015(5) -0.0059(5)
C100 0.0280(10) 0.0226(9) 0.0209(8) -0.0113(7) 0.0017(7) -0.0133(8)
C110 0.0419(13) 0.0318(11) 0.0241(10) -0.0165(9) -0.0005(9) -0.0014(9)

loop_
_atom_type_symbol
_atom_type_description
_atom_type_scat_dispersion_real
_atom_type_scat_dispersion_imag
_atom_type_scat_source
C C 0.0033 0.0016 'International Tables Vol C Tables 4.2.6.8 and 6.1.1.4'
H H 0.0000 0.0000 'International Tables Vol C Tables 4.2.6.8 and 6.1.1.4'
N N 0.0061 0.0033 'International Tables Vol C Tables 4.2.6.8 and 6.1.1.4'
O O 0.0106 0.0060 'International Tables Vol C Tables 4.2.6.8 and 6.1.1.4'
Cl Cl 0.1484 0.1585 'International Tables Vol C Tables 4.2.6.8 and 6.1.1.4'
Fe Fe 0.3463 0.8444 'International Tables Vol C Tables 4.2.6.8 and 6.1.1.4'

loop_
_geom_angle_atom_site_label_1
_geom_angle_atom_site_label_2
_geom_angle_atom_site_label_3
_geom_angle
_geom_angle_site_symmetry_1
_geom_angle_site_symmetry_3
_geom_angle_publ_flag
O100 Fe O100 180.0 2_656 . ?
O100 Fe N4 93.62(7) 2_656 2_656 ?
O100 Fe N4 86.38(7) . 2_656 ?
O100 Fe N4 86.38(7) 2_656 . ?
O100 Fe N4 93.62(7) . . ?
N4 Fe N4 180.0 2_656 . ?
O100 Fe N14 91.77(6) 2_656 2_656 ?
O100 Fe N14 88.23(6) . 2_656 ?
N4 Fe N14 90.75(6) 2_656 2_656 ?
N4 Fe N14 89.25(6) . 2_656 ?
O100 Fe N14 88.23(6) 2_656 . ?
O100 Fe N14 91.77(6) . . ?
N4 Fe N14 89.25(6) 2_656 . ?
N4 Fe N14 90.75(6) . . ?
N14 Fe N14 180.0 2_656 . ?
O1 Cl O2 109.33(10) . . ?
O1 Cl O3 110.11(9) . . ?
O2 Cl O3 110.10(9) . . ?
O1 Cl O4 109.47(9) . . ?
O2 Cl O4 109.06(8) . . ?
O3 Cl O4 108.74(10) . . ?
C4 N1 N2 101.61(14) . . ?
N3 N2 N1 114.63(13) . . ?
N3 N2 C1 123.16(13) . . ?
N1 N2 C1 122.12(14) . . ?
N2 N3 N4 105.28(13) . . ?
N3 N4 C4 106.43(13) . . ?
N3 N4 Fe 124.17(10) . . ?
C4 N4 Fe 129.35(11) . . ?
N2 C1 C2 110.61(14) . . ?
N2 C1 H1A 109.5 . . ?
C2 C1 H1A 109.5 . . ?
N2 C1 H1B 109.5 . . ?
C2 C1 H1B 109.5 . . ?
H1A C1 H1B 108.1 . . ?
C1 C2 C3 113.55(14) . . ?
C1 C2 H2A 108.9 . . ?
C3 C2 H2A 108.9 . . ?
C1 C2 H2B 108.9 . . ?
C3 C2 H2B 108.9 . . ?
H2A C2 H2B 107.7 . . ?
C3 C3 C2 112.98(16) 2_565 . ?
C3 C3 H3A 109.0 2_565 . ?
C2 C3 H3A 109.0 . . ?
C3 C3 H3B 109.0 2_565 . ?
C2 C3 H3B 109.0 . . ?
H3A C3 H3B 107.8 . . ?
N1 C4 N4 112.05(14) . . ?
N1 C4 H4 124.0 . . ?
N4 C4 H4 124.0 . . ?
C14 N11 N12 101.70(14) . . ?
N13 N12 N11 114.15(13) . . ?
N13 N12 C11 122.37(13) . . ?
N11 N12 C11 123.42(14) . . ?
N12 N13 N14 105.84(13) . . ?
N13 N14 C14 106.18(13) . . ?
N13 N14 Fe 122.57(10) . . ?
C14 N14 Fe 131.25(11) . . ?
N12 C11 C12 111.35(14) . . ?
N12 C11 H11A 109.4 . . ?
C12 C11 H11A 109.4 . . ?
N12 C11 H11B 109.4 . . ?
C12 C11 H11B 109.4 . . ?
H11A C11 H11B 108.0 . . ?
C11 C12 C13 114.88(14) . . ?
C11 C12 H12A 108.5 . . ?
C13 C12 H12A 108.5 . . ?
C11 C12 H12B 108.5 . . ?
C13 C12 H12B 108.5 . . ?
H12A C12 H12B 107.5 . . ?
C13 C13 C12 113.64(17) 2_655 . ?
C13 C13 H13A 108.8 2_655 . ?
C12 C13 H13A 108.8 . . ?
C13 C13 H13B 108.8 2_655 . ?
C12 C13 H13B 108.8 . . ?
H13A C13 H13B 107.7 . . ?
N11 C14 N14 112.13(15) . . ?
N11 C14 H14 123.9 . . ?
N14 C14 H14 123.9 . . ?
C100 O100 Fe 130.59(11) . . ?
C100 O100 H100 109.5 . . ?
Fe O100 H100 118.9 . . ?
O100 C100 C110 110.99(15) . . ?
O100 C100 H10A 109.4 . . ?
C110 C100 H10A 109.4 . . ?
O100 C100 H10B 109.4 . . ?
C110 C100 H10B 109.4 . . ?
H10A C100 H10B 108.0 . . ?
C100 C110 H11C 109.5 . . ?
C100 C110 H11D 109.5 . . ?
H11C C110 H11D 109.5 . . ?
C100 C110 H11E 109.5 . . ?
H11C C110 H11E 109.5 . . ?
H11D C110 H11E 109.5 . . ?

loop_
_geom_bond_atom_site_label_1
_geom_bond_atom_site_label_2
_geom_bond_distance
_geom_bond_site_symmetry_2
_geom_bond_publ_flag
Fe O100 2.0893(15) 2_656 ?
Fe O100 2.0893(15) . ?
Fe N4 2.1913(15) 2_656 ?
Fe N4 2.1913(15) . ?
Fe N14 2.1948(15) 2_656 ?
Fe N14 2.1948(15) . ?
Cl O1 1.4338(14) . ?
Cl O2 1.4358(14) . ?
Cl O3 1.4371(14) . ?
Cl O4 1.4556(13) . ?
N1 C4 1.323(2) . ?
N1 N2 1.332(2) . ?
N2 N3 1.3104(19) . ?
N2 C1 1.467(2) . ?
N3 N4 1.3306(18) . ?
N4 C4 1.350(2) . ?
C1 C2 1.525(3) . ?
C1 H1A 0.9900 . ?
C1 H1B 0.9900 . ?
C2 C3 1.525(2) . ?
C2 H2A 0.9900 . ?
C2 H2B 0.9900 . ?
C3 C3 1.525(3) 2_565 ?
C3 H3A 0.9900 . ?
C3 H3B 0.9900 . ?
C4 H4 0.9500 . ?
N11 C14 1.322(2) . ?
N11 N12 1.334(2) . ?
N12 N13 1.3112(19) . ?
N12 C11 1.469(2) . ?
N13 N14 1.3248(19) . ?
N14 C14 1.352(2) . ?
C11 C12 1.525(2) . ?
C11 H11A 0.9900 . ?
C11 H11B 0.9900 . ?
C12 C13 1.528(2) . ?
C12 H12A 0.9900 . ?
C12 H12B 0.9900 . ?
C13 C13 1.526(3) 2_655 ?
C13 H13A 0.9900 . ?
C13 H13B 0.9900 . ?
C14 H14 0.9500 . ?
O100 C100 1.4476(19) . ?
O100 H100 0.8400 . ?
C100 C110 1.502(3) . ?
C100 H10A 0.9900 . ?
C100 H10B 0.9900 . ?
C110 H11C 0.9800 . ?
C110 H11D 0.9800 . ?
C110 H11E 0.9800 . ?

loop_
_geom_torsion_atom_site_label_1
_geom_torsion_atom_site_label_2
_geom_torsion_atom_site_label_3
_geom_torsion_atom_site_label_4
_geom_torsion
_geom_torsion_site_symmetry_1
_geom_torsion_site_symmetry_2
_geom_torsion_site_symmetry_3
_geom_torsion_site_symmetry_4
_geom_torsion_publ_flag
C4 N1 N2 N3 -0.53(18) . . . . ?
C4 N1 N2 C1 -177.12(14) . . . . ?
N1 N2 N3 N4 0.59(18) . . . . ?
C1 N2 N3 N4 177.14(13) . . . . ?
N2 N3 N4 C4 -0.37(17) . . . . ?
N2 N3 N4 Fe -177.87(10) . . . . ?
O100 Fe N4 N3 113.23(13) 2_656 . . . ?
O100 Fe N4 N3 -66.77(13) . . . . ?
N4 Fe N4 N3 -29(100) 2_656 . . . ?
N14 Fe N4 N3 -154.94(12) 2_656 . . . ?
N14 Fe N4 N3 25.06(12) . . . . ?
O100 Fe N4 C4 -63.66(15) 2_656 . . . ?
O100 Fe N4 C4 116.34(15) . . . . ?
N4 Fe N4 C4 154(100) 2_656 . . . ?
N14 Fe N4 C4 28.16(15) 2_656 . . . ?
N14 Fe N4 C4 -151.84(15) . . . . ?
N3 N2 C1 C2 -106.68(17) . . . . ?
N1 N2 C1 C2 69.62(19) . . . . ?
N2 C1 C2 C3 66.54(18) . . . . ?
C1 C2 C3 C3 71.0(2) . . . 2_565 ?
N2 N1 C4 N4 0.27(19) . . . . ?
N3 N4 C4 N1 0.06(19) . . . . ?
Fe N4 C4 N1 177.38(11) . . . . ?
C14 N11 N12 N13 0.46(18) . . . . ?
C14 N11 N12 C11 177.83(15) . . . . ?
N11 N12 N13 N14 -0.47(18) . . . . ?
C11 N12 N13 N14 -177.88(13) . . . . ?
N12 N13 N14 C14 0.26(17) . . . . ?
N12 N13 N14 Fe -179.68(9) . . . . ?
O100 Fe N14 N13 -169.98(12) 2_656 . . . ?
O100 Fe N14 N13 10.02(12) . . . . ?
N4 Fe N14 N13 96.37(13) 2_656 . . . ?
N4 Fe N14 N13 -83.63(13) . . . . ?
N14 Fe N14 N13 -81(39) 2_656 . . . ?
O100 Fe N14 C14 10.09(15) 2_656 . . . ?
O100 Fe N14 C14 -169.91(15) . . . . ?
N4 Fe N14 C14 -83.56(16) 2_656 . . . ?
N4 Fe N14 C14 96.44(16) . . . . ?
N14 Fe N14 C14 99(39) 2_656 . . . ?
N13 N12 C11 C12 92.90(19) . . . . ?
N11 N12 C11 C12 -84.26(19) . . . . ?
N12 C11 C12 C13 -60.93(19) . . . . ?
C11 C12 C13 C13 -62.1(2) . . . 2_655 ?
N12 N11 C14 N14 -0.28(19) . . . . ?
N13 N14 C14 N11 0.0(2) . . . . ?
Fe N14 C14 N11 179.95(11) . . . . ?
O100 Fe O100 C100 8(100) 2_656 . . . ?
N4 Fe O100 C100 -156.64(14) 2_656 . . . ?
N4 Fe O100 C100 23.36(14) . . . . ?
N14 Fe O100 C100 112.50(14) 2_656 . . . ?
N14 Fe O100 C100 -67.50(14) . . . . ?
Fe O100 C100 C110 143.35(14) . . . . ?
